data_8106657
loop_
_publ_author_name
'Yin, Guojie'
'Zhang, Shaowen'
'Wang, Shimin'
'Zhang, Bin'
'Wang, Yingxiao'

_publ_section_title
;
 Crystal structure of poly[tetrakis(\m2-cyanido-\k2
 N:O)-cyanido-tris(pyridine)dicobalt(II/III)], C20H15Co2N8
;
_journal_issue 5
_journal_name_full 'Zeitschrift f\"ur Kristallographie - New Crystal Structures'
_journal_page_first 727
_journal_page_last 728
_journal_paper_doi 10.1515/ncrs-2016-0382
_journal_volume 232
_journal_year 2017
_chemical_formula_moiety 'C20 H15 Co2 N8'
_chemical_formula_sum 'C20 H15 Co2 N8'
_chemical_formula_weight 485.26
_space_group_crystal_system monoclinic
_space_group_IT_number 14
_space_group_name_Hall '-P 2ybc'
_space_group_name_H-M_alt 'P 1 21/c 1'
_atom_sites_solution_hydrogens geom
_cell_angle_alpha 90
_cell_angle_beta 90.0010(10)
_cell_angle_gamma 90
_cell_formula_units_Z 4
_cell_length_a 7.2692(3)
_cell_length_b 20.5546(10)
_cell_length_c 13.7394(6)
_cell_measurement_reflns_used 8898
_cell_measurement_temperature 173
_cell_measurement_theta_max 27.38
_cell_measurement_theta_min 2.97
_cell_volume 2052.88(16)
_computing_cell_refinement 'SAINT v8.37A (Bruker, 2015)'
_computing_data_reduction 'SAINT v8.37A (Bruker, 2015)'
_computing_molecular_graphics 'Olex2 (Dolomanov et al., 2009)'
_computing_publication_material 'Olex2 (Dolomanov et al., 2009)'
_computing_structure_refinement 'ShelXL (Sheldrick, 2015)'
_diffrn_ambient_temperature 173
_diffrn_measured_fraction_theta_full 0.999
_diffrn_measured_fraction_theta_max 0.997
_diffrn_measurement_device_type 'Bruker APEX-II CCD'
_diffrn_measurement_method '\f and \w scans'
_diffrn_radiation_type MoK\a
_diffrn_radiation_wavelength 0.71073
_diffrn_reflns_av_R_equivalents 0.0855
_diffrn_reflns_av_unetI/netI 0.0424
_diffrn_reflns_Laue_measured_fraction_full 0.999
_diffrn_reflns_Laue_measured_fraction_max 0.997
_diffrn_reflns_limit_h_max 9
_diffrn_reflns_limit_h_min -9
_diffrn_reflns_limit_k_max 26
_diffrn_reflns_limit_k_min -26
_diffrn_reflns_limit_l_max 17
_diffrn_reflns_limit_l_min -17
_diffrn_reflns_number 38899
_diffrn_reflns_point_group_measured_fraction_full 0.999
_diffrn_reflns_point_group_measured_fraction_max 0.997
_diffrn_reflns_theta_full 25.242
_diffrn_reflns_theta_max 27.569
_diffrn_reflns_theta_min 2.965
_diffrn_standards_number 0
_exptl_absorpt_coefficient_mu 1.640
_exptl_absorpt_correction_T_max 0.7456
_exptl_absorpt_correction_T_min 0.6814
_exptl_absorpt_correction_type multi-scan
_exptl_absorpt_process_details
;
SADABS-2014/5 (Bruker,2014/5) was used for absorption correction.
wR2(int) was 0.0684 before and 0.0563 after correction.
The Ratio of minimum to maximum transmission is 0.9139.
The \l/2 correction factor is Not present.
;
_exptl_crystal_colour colourless
_exptl_crystal_colour_primary colourless
_exptl_crystal_density_diffrn 1.570
_exptl_crystal_description block
_exptl_crystal_F_000 980
_exptl_crystal_size_max 0.4
_exptl_crystal_size_mid 0.2
_exptl_crystal_size_min 0.1
_refine_diff_density_max 0.731
_refine_diff_density_min -0.541
_refine_diff_density_rms 0.084
_refine_ls_extinction_coef .
_refine_ls_extinction_method none
_refine_ls_goodness_of_fit_ref 1.079
_refine_ls_hydrogen_treatment constr
_refine_ls_matrix_type full
_refine_ls_number_parameters 271
_refine_ls_number_reflns 4733
_refine_ls_number_restraints 0
_refine_ls_restrained_S_all 1.079
_refine_ls_R_factor_all 0.0630
_refine_ls_R_factor_gt 0.0415
_refine_ls_shift/su_max 0.001
_refine_ls_shift/su_mean 0.000
_refine_ls_structure_factor_coef Fsqd
_refine_ls_weighting_details 'w=1/[\s^2^(Fo^2^)+(0.0270P)^2^+2.3580P] where P=(Fo^2^+2Fc^2^)/3'
_refine_ls_weighting_scheme calc
_refine_ls_wR_factor_gt 0.0761
_refine_ls_wR_factor_ref 0.0822
_reflns_Friedel_coverage 0.000
_reflns_Friedel_fraction_full .
_reflns_Friedel_fraction_max .
_reflns_number_gt 3707
_reflns_number_total 4733
_reflns_threshold_expression 'I > 2\s(I)'
_cod_data_source_file suppl_ncrs-2016-0382_suppl.cif
_cod_data_source_block mo
_cod_database_code 8106657
_shelx_space_group_comment
;
The symmetry employed for this shelxl refinement is uniquely defined
by the following loop, which should always be used as a source of
symmetry information in preference to the above space-group names.
They are only intended as comments.
;
_olex2_refinement_description
;
1. Fixed Uiso
 At 1.2 times of:
  All C(H) groups
2.a Aromatic/amide H refined with riding coordinates:
 C2(H2), C3(H3), C4(H4), C5(H5), C6(H6), C11(H11), C12(H12), C13(H13),
 C14(H14), C15(H15), C16(H16), C17(H17), C18(H18), C19(H19), C20(H20)
;
_shelx_shelxl_version_number 2014/7
_olex2_submission_special_instructions 'No special instructions were received'

loop_
_space_group_symop_operation_xyz
'x, y, z'
'-x, y+1/2, -z+1/2'
'-x, -y, -z'
'x, -y-1/2, z-1/2'

loop_
_atom_site_label
_atom_site_type_symbol
_atom_site_fract_x
_atom_site_fract_y
_atom_site_fract_z
_atom_site_U_iso_or_equiv
_atom_site_adp_type
_atom_site_occupancy
_atom_site_site_symmetry_order
_atom_site_calc_flag
_atom_site_refinement_flags_posn
_atom_site_refinement_flags_adp
_atom_site_refinement_flags_occupancy
_atom_site_disorder_assembly
_atom_site_disorder_group
Co1 Co -0.02936(5) 0.29304(2) 0.45080(3) 0.01476(10) Uani 1 1 d . . . . .
Co2 Co 0.47012(5) 0.27727(2) 0.70399(2) 0.01313(9) Uani 1 1 d . . . . .
N1 N 0.1728(3) 0.31319(12) 0.55828(17) 0.0229(5) Uani 1 1 d . . . . .
N2 N 0.4536(3) 0.18706(11) 0.64985(17) 0.0210(5) Uani 1 1 d . . . . .
N3 N 0.7674(3) 0.23054(12) 0.84465(17) 0.0237(5) Uani 1 1 d . . . . .
N4 N 0.7581(3) 0.31177(12) 0.55282(18) 0.0246(5) Uani 1 1 d . . . . .
N5 N 0.1793(3) 0.23610(12) 0.85145(17) 0.0231(5) Uani 1 1 d . . . . .
N6 N 0.5016(5) 0.41564(15) 0.7760(2) 0.0483(8) Uani 1 1 d . . . . .
N7 N -0.0412(3) 0.19316(12) 0.50096(18) 0.0254(5) Uani 1 1 d . . . . .
N8 N -0.0259(4) 0.39427(12) 0.40676(18) 0.0274(6) Uani 1 1 d . . . . .
C1 C 0.2830(4) 0.30334(13) 0.61566(19) 0.0170(5) Uani 1 1 d . . . . .
C2 C 0.4476(5) 0.13548(16) 0.7088(3) 0.0342(8) Uani 1 1 d . . . . .
H2 H 0.4573 0.1427 0.7769 0.041 Uiso 1 1 calc R . . . .
C3 C 0.4284(5) 0.07263(17) 0.6769(3) 0.0465(10) Uani 1 1 d . . . . .
H3 H 0.4285 0.0373 0.7215 0.056 Uiso 1 1 calc R . . . .
C4 C 0.4090(6) 0.06231(19) 0.5792(3) 0.0555(12) Uani 1 1 d . . . . .
H4 H 0.3914 0.0195 0.5550 0.067 Uiso 1 1 calc R . . . .
C5 C 0.4150(5) 0.11398(19) 0.5160(3) 0.0474(10) Uani 1 1 d . . . . .
H5 H 0.4027 0.1075 0.4479 0.057 Uiso 1 1 calc R . . . .
C6 C 0.4395(4) 0.17587(16) 0.5540(2) 0.0322(7) Uani 1 1 d . . . . .
H6 H 0.4465 0.2117 0.5104 0.039 Uiso 1 1 calc R . . . .
C7 C 0.6574(4) 0.24968(13) 0.79200(19) 0.0179(6) Uani 1 1 d . . . . .
C8 C 0.6497(4) 0.30015(13) 0.61084(19) 0.0184(6) Uani 1 1 d . . . . .
C9 C 0.2877(4) 0.25461(13) 0.79766(19) 0.0170(6) Uani 1 1 d . . . . .
C10 C 0.4872(4) 0.36275(15) 0.7508(2) 0.0239(6) Uani 1 1 d . . . . .
C11 C -0.0707(5) 0.14481(17) 0.4386(3) 0.0381(8) Uani 1 1 d . . . . .
H11 H -0.0674 0.1542 0.3709 0.046 Uiso 1 1 calc R . . . .
C12 C -0.1059(6) 0.08161(18) 0.4672(3) 0.0532(11) Uani 1 1 d . . . . .
H12 H -0.1264 0.0483 0.4204 0.064 Uiso 1 1 calc R . . . .
C13 C -0.1104(6) 0.0683(2) 0.5651(4) 0.0589(12) Uani 1 1 d . . . . .
H13 H -0.1374 0.0255 0.5872 0.071 Uiso 1 1 calc R . . . .
C14 C -0.0753(5) 0.11744(19) 0.6315(3) 0.0483(10) Uani 1 1 d . . . . .
H14 H -0.0735 0.1089 0.6995 0.058 Uiso 1 1 calc R . . . .
C15 C -0.0432(4) 0.17884(16) 0.5963(2) 0.0337(8) Uani 1 1 d . . . . .
H15 H -0.0214 0.2129 0.6415 0.040 Uiso 1 1 calc R . . . .
C16 C 0.1298(6) 0.42762(18) 0.3982(3) 0.0443(9) Uani 1 1 d . . . . .
H16 H 0.2427 0.4059 0.4106 0.053 Uiso 1 1 calc R . . . .
C17 C 0.1345(8) 0.4924(2) 0.3719(3) 0.0705(15) Uani 1 1 d . . . . .
H17 H 0.2487 0.5146 0.3664 0.085 Uiso 1 1 calc R . . . .
C18 C -0.0272(10) 0.5243(2) 0.3540(3) 0.0824(19) Uani 1 1 d . . . . .
H18 H -0.0275 0.5688 0.3355 0.099 Uiso 1 1 calc R . . . .
C19 C -0.1885(8) 0.4906(2) 0.3631(3) 0.0707(14) Uani 1 1 d . . . . .
H19 H -0.3030 0.5114 0.3511 0.085 Uiso 1 1 calc R . . . .
C20 C -0.1819(6) 0.42647(18) 0.3900(3) 0.0456(9) Uani 1 1 d . . . . .
H20 H -0.2948 0.4037 0.3970 0.055 Uiso 1 1 calc R . . . .

loop_
_atom_site_aniso_label
_atom_site_aniso_U_11
_atom_site_aniso_U_22
_atom_site_aniso_U_33
_atom_site_aniso_U_23
_atom_site_aniso_U_13
_atom_site_aniso_U_12
Co1 0.01031(17) 0.0227(2) 0.01124(18) -0.00039(14) -0.00044(12) 0.00002(14)
Co2 0.00993(17) 0.0192(2) 0.01031(17) 0.00100(13) -0.00047(12) 0.00001(13)
N1 0.0188(13) 0.0282(14) 0.0218(13) -0.0001(10) -0.0051(10) 0.0016(10)
N2 0.0169(12) 0.0238(13) 0.0224(13) -0.0015(10) -0.0008(9) 0.0018(9)
N3 0.0194(13) 0.0321(14) 0.0196(13) 0.0016(10) -0.0057(10) 0.0002(10)
N4 0.0188(13) 0.0326(14) 0.0224(13) -0.0002(10) 0.0065(10) -0.0022(10)
N5 0.0182(13) 0.0314(14) 0.0199(13) 0.0008(10) 0.0036(10) -0.0015(10)
N6 0.073(2) 0.0289(17) 0.043(2) -0.0047(14) -0.0042(17) -0.0026(15)
N7 0.0234(14) 0.0267(14) 0.0262(14) 0.0032(11) 0.0015(10) 0.0006(10)
N8 0.0364(16) 0.0273(14) 0.0183(13) -0.0007(10) -0.0015(11) 0.0018(11)
C1 0.0148(13) 0.0186(14) 0.0176(14) -0.0012(10) 0.0012(10) -0.0010(10)
C2 0.0356(19) 0.0288(18) 0.0383(19) 0.0032(14) 0.0057(15) 0.0001(14)
C3 0.052(2) 0.0260(19) 0.062(3) 0.0013(17) 0.015(2) -0.0021(16)
C4 0.055(3) 0.034(2) 0.077(3) -0.026(2) 0.019(2) -0.0123(18)
C5 0.048(2) 0.052(2) 0.041(2) -0.0263(18) 0.0053(18) -0.0035(18)
C6 0.0320(18) 0.0386(19) 0.0259(17) -0.0080(13) -0.0006(13) 0.0021(14)
C7 0.0154(14) 0.0257(16) 0.0127(14) 0.0006(10) 0.0006(11) -0.0035(11)
C8 0.0156(13) 0.0219(15) 0.0178(14) 0.0002(11) -0.0035(11) 0.0017(11)
C9 0.0147(14) 0.0223(15) 0.0140(14) -0.0007(10) -0.0026(11) 0.0024(10)
C10 0.0268(16) 0.0269(17) 0.0180(15) 0.0030(12) -0.0008(12) 0.0025(12)
C11 0.036(2) 0.036(2) 0.042(2) -0.0020(15) -0.0025(16) 0.0044(15)
C12 0.056(3) 0.027(2) 0.076(3) -0.0055(19) -0.004(2) -0.0064(17)
C13 0.059(3) 0.032(2) 0.086(3) 0.021(2) 0.009(2) -0.0016(19)
C14 0.045(2) 0.050(2) 0.051(2) 0.0253(19) 0.0096(18) 0.0073(18)
C15 0.0292(18) 0.0371(19) 0.0348(19) 0.0052(14) -0.0009(14) 0.0033(14)
C16 0.049(2) 0.035(2) 0.049(2) 0.0003(16) 0.0151(18) -0.0080(17)
C17 0.103(4) 0.039(2) 0.070(3) -0.004(2) 0.035(3) -0.023(3)
C18 0.160(6) 0.030(2) 0.057(3) 0.007(2) 0.024(3) 0.019(3)
C19 0.102(4) 0.044(3) 0.066(3) 0.003(2) -0.010(3) 0.033(3)
C20 0.052(2) 0.040(2) 0.045(2) -0.0038(17) -0.0146(18) 0.0135(18)

loop_
_atom_type_symbol
_atom_type_description
_atom_type_scat_dispersion_real
_atom_type_scat_dispersion_imag
_atom_type_scat_source
C C 0.0030 0.0020 'International Tables Vol C Tables 4.2.6.8 and 6.1.1.4'
H H 0.0000 0.0000 'International Tables Vol C Tables 4.2.6.8 and 6.1.1.4'
Co Co 0.3490 0.9720 'International Tables Vol C Tables 4.2.6.8 and 6.1.1.4'
N N 0.0060 0.0030 'International Tables Vol C Tables 4.2.6.8 and 6.1.1.4'

loop_
_geom_angle_atom_site_label_1
_geom_angle_atom_site_label_2
_geom_angle_atom_site_label_3
_geom_angle
_geom_angle_site_symmetry_1
_geom_angle_site_symmetry_3
N1 Co1 N3 178.04(10) . 4_465
N1 Co1 N5 90.44(9) . 4_565
N1 Co1 N7 89.49(9) . .
N1 Co1 N8 89.94(10) . .
N3 Co1 N7 88.55(10) 4_465 .
N3 Co1 N8 92.02(10) 4_465 .
N4 Co1 N1 90.53(9) 1_455 .
N4 Co1 N3 89.34(9) 1_455 4_465
N4 Co1 N5 174.09(10) 1_455 4_565
N4 Co1 N7 86.15(9) 1_455 .
N4 Co1 N8 91.07(10) 1_455 .
N5 Co1 N3 89.49(9) 4_565 4_465
N5 Co1 N7 88.03(9) 4_565 .
N5 Co1 N8 94.76(10) 4_565 .
N8 Co1 N7 177.15(9) . .
C1 Co2 N2 88.90(11) . .
C1 Co2 C7 179.07(12) . .
C1 Co2 C9 90.13(11) . .
C7 Co2 N2 90.17(11) . .
C8 Co2 N2 91.16(11) . .
C8 Co2 C1 89.53(11) . .
C8 Co2 C7 90.58(11) . .
C8 Co2 C9 179.61(12) . .
C9 Co2 N2 89.01(11) . .
C9 Co2 C7 89.77(11) . .
C10 Co2 N2 178.23(11) . .
C10 Co2 C1 90.14(12) . .
C10 Co2 C7 90.78(12) . .
C10 Co2 C8 87.34(12) . .
C10 Co2 C9 92.48(12) . .
C1 N1 Co1 158.5(2) . .
C2 N2 Co2 120.8(2) . .
C2 N2 C6 117.2(3) . .
C6 N2 Co2 121.9(2) . .
C7 N3 Co1 172.7(2) . 4_666
C8 N4 Co1 157.3(2) . 1_655
C9 N5 Co1 176.7(2) . 4_566
C11 N7 Co1 120.6(2) . .
C11 N7 C15 117.6(3) . .
C15 N7 Co1 121.2(2) . .
C16 N8 Co1 122.0(2) . .
C16 N8 C20 116.9(3) . .
C20 N8 Co1 121.0(2) . .
N1 C1 Co2 173.3(2) . .
N2 C2 H2 118.1 . .
N2 C2 C3 123.9(3) . .
C3 C2 H2 118.1 . .
C2 C3 H3 121.0 . .
C4 C3 C2 118.1(4) . .
C4 C3 H3 121.0 . .
C3 C4 H4 120.1 . .
C3 C4 C5 119.8(4) . .
C5 C4 H4 120.1 . .
C4 C5 H5 120.8 . .
C4 C5 C6 118.5(4) . .
C6 C5 H5 120.8 . .
N2 C6 C5 122.4(3) . .
N2 C6 H6 118.8 . .
C5 C6 H6 118.8 . .
N3 C7 Co2 177.2(3) . .
N4 C8 Co2 177.5(3) . .
N5 C9 Co2 174.7(3) . .
N6 C10 Co2 177.2(3) . .
N7 C11 H11 118.3 . .
N7 C11 C12 123.3(4) . .
C12 C11 H11 118.3 . .
C11 C12 H12 121.0 . .
C13 C12 C11 118.1(4) . .
C13 C12 H12 121.0 . .
C12 C13 H13 120.2 . .
C12 C13 C14 119.7(4) . .
C14 C13 H13 120.2 . .
C13 C14 H14 121.0 . .
C15 C14 C13 118.0(4) . .
C15 C14 H14 121.0 . .
N7 C15 C14 123.3(3) . .
N7 C15 H15 118.4 . .
C14 C15 H15 118.4 . .
N8 C16 H16 118.6 . .
N8 C16 C17 122.9(4) . .
C17 C16 H16 118.6 . .
C16 C17 H17 120.4 . .
C18 C17 C16 119.1(5) . .
C18 C17 H17 120.4 . .
C17 C18 H18 120.7 . .
C19 C18 C17 118.6(4) . .
C19 C18 H18 120.7 . .
C18 C19 H19 120.6 . .
C18 C19 C20 118.8(5) . .
C20 C19 H19 120.6 . .
N8 C20 C19 123.7(4) . .
N8 C20 H20 118.2 . .
C19 C20 H20 118.2 . .

loop_
_geom_bond_atom_site_label_1
_geom_bond_atom_site_label_2
_geom_bond_distance
_geom_bond_site_symmetry_2
Co1 N1 2.124(2) .
Co1 N3 2.132(2) 4_465
Co1 N4 2.122(2) 1_455
Co1 N5 2.127(2) 4_565
Co1 N7 2.167(2) .
Co1 N8 2.167(3) .
Co2 N2 2.001(2) .
Co2 C1 1.900(3) .
Co2 C7 1.907(3) .
Co2 C8 1.888(3) .
Co2 C9 1.906(3) .
Co2 C10 1.875(3) .
N1 C1 1.142(3) .
N2 C2 1.335(4) .
N2 C6 1.341(4) .
N3 Co1 2.132(2) 4_666
N3 C7 1.148(3) .
N4 Co1 2.122(2) 1_655
N4 C8 1.146(4) .
N5 Co1 2.127(2) 4_566
N5 C9 1.145(3) .
N6 C10 1.146(4) .
N7 C11 1.329(4) .
N7 C15 1.342(4) .
N8 C16 1.329(4) .
N8 C20 1.333(4) .
C2 H2 0.9500 .
C2 C3 1.371(5) .
C3 H3 0.9500 .
C3 C4 1.367(6) .
C4 H4 0.9500 .
C4 C5 1.372(6) .
C5 H5 0.9500 .
C5 C6 1.386(5) .
C6 H6 0.9500 .
C11 H11 0.9500 .
C11 C12 1.381(5) .
C12 H12 0.9500 .
C12 C13 1.373(6) .
C13 H13 0.9500 .
C13 C14 1.386(6) .
C14 H14 0.9500 .
C14 C15 1.372(5) .
C15 H15 0.9500 .
C16 H16 0.9500 .
C16 C17 1.380(6) .
C17 H17 0.9500 .
C17 C18 1.368(8) .
C18 H18 0.9500 .
C18 C19 1.366(8) .
C19 H19 0.9500 .
C19 C20 1.370(6) .
C20 H20 0.9500 .

loop_
_geom_torsion_atom_site_label_1
_geom_torsion_atom_site_label_2
_geom_torsion_atom_site_label_3
_geom_torsion_atom_site_label_4
_geom_torsion
_geom_torsion_site_symmetry_1
_geom_torsion_site_symmetry_2
_geom_torsion_site_symmetry_3
_geom_torsion_site_symmetry_4
Co1 N7 C11 C12 -170.4(3) . . . .
Co1 N7 C15 C14 171.0(3) . . . .
Co1 N8 C16 C17 -178.8(3) . . . .
Co1 N8 C20 C19 179.2(3) . . . .
Co2 N2 C2 C3 177.1(3) . . . .
Co2 N2 C6 C5 -175.4(3) . . . .
N2 C2 C3 C4 -1.9(6) . . . .
N7 C11 C12 C13 -0.1(6) . . . .
N8 C16 C17 C18 0.1(7) . . . .
C2 N2 C6 C5 1.6(5) . . . .
C2 C3 C4 C5 2.0(6) . . . .
C3 C4 C5 C6 -0.5(6) . . . .
C4 C5 C6 N2 -1.4(6) . . . .
C6 N2 C2 C3 0.1(5) . . . .
C11 N7 C15 C14 -0.5(5) . . . .
C11 C12 C13 C14 -1.6(6) . . . .
C12 C13 C14 C15 2.2(6) . . . .
C13 C14 C15 N7 -1.2(5) . . . .
C15 N7 C11 C12 1.1(5) . . . .
C16 N8 C20 C19 1.2(5) . . . .
C16 C17 C18 C19 0.3(7) . . . .
C17 C18 C19 C20 0.0(7) . . . .
C18 C19 C20 N8 -0.8(7) . . . .
C20 N8 C16 C17 -0.8(5) . . . .
